data_4308735
loop_
_publ_author_name
'Yu Chikamoto'
'Tatsuya Kawamoto'
'Asako Igashira-Kamiyama'
'Takumi Konno'

_publ_contact_author
;
     Takumi Konno
  Department of Chemistry, Graduate School of Science, Osaka University, 
Toyonaka, Osaka, 560-0043, Japan
;
_publ_contact_author_email ' konno@ch.wani.osaka-u.ac.jp '
_publ_contact_author_fax ' +81-6-6850-5765 '
_publ_contact_author_phone ' +81-6-6850-5765 '
_publ_section_title
;
Two Stereoisomers of an S-Bridged RhIII2PtII2 Tetranuclear Complex
[{Pt(NH3)2}2{Rh(aet)3}2]4+ That Lead to a Discrete and a 1D
RhIII2PtII2AgI Structures by Reacting with AgI (aet = 2-Aminoethanethiolate)
;
_journal_name_full 'Inorganic Chemistry'
_journal_page_first 1601
_journal_page_last 1610
_journal_paper_doi 10.1021/ic048680k
_journal_volume 44
_journal_year 2005
_chemical_formula_moiety 'C12 H60 N14 O18 Pt2 Rh2 S6'
_chemical_formula_sum 'C12 H60 N14 O18 Pt2 Rh2 S6'
_chemical_formula_weight 1477.10
_space_group_IT_number 2
_symmetry_cell_setting triclinic
_symmetry_Int_Tables_number 2
_symmetry_space_group_name_Hall '-P 1'
_symmetry_space_group_name_H-M 'P -1'
_atom_sites_solution_hydrogens geom
_atom_sites_solution_primary direct
_atom_sites_solution_secondary difmap
_cell_angle_alpha 78.994(16)
_cell_angle_beta 83.479(16)
_cell_angle_gamma 71.503(13)
_cell_formula_units_Z 1
_cell_length_a 8.7663(15)
_cell_length_b 9.0333(15)
_cell_length_c 14.400(3)
_cell_measurement_temperature 296(2)
_cell_measurement_theta_max 30.05
_cell_measurement_theta_min 2.60
_cell_volume 1059.8(3)
_computing_cell_refinement 'MSC/AFC Diffractometer Control'
_computing_data_collection 'MSC/AFC Diffractometer Control'
_computing_data_reduction CrystalStructure
_computing_publication_material 'CrystalStructure 3.6.0'
_computing_structure_refinement 'SHELXL-97 (Sheldrick, 1997)'
_computing_structure_solution SIR92
_diffrn_ambient_temperature 296(2)
_diffrn_measured_fraction_theta_full 0.996
_diffrn_measured_fraction_theta_max 0.996
_diffrn_measurement_device_type 'Rigaku AFC5R'
_diffrn_measurement_method \w-2\q
_diffrn_radiation_monochromator graphite
_diffrn_radiation_source 'fine-focus sealed tube'
_diffrn_radiation_type MoK\a
_diffrn_radiation_wavelength 0.71069
_diffrn_reflns_av_R_equivalents 0.0337
_diffrn_reflns_av_sigmaI/netI 0.0365
_diffrn_reflns_limit_h_max 11
_diffrn_reflns_limit_h_min -12
_diffrn_reflns_limit_k_max 0
_diffrn_reflns_limit_k_min -12
_diffrn_reflns_limit_l_max 19
_diffrn_reflns_limit_l_min -20
_diffrn_reflns_number 6558
_diffrn_reflns_theta_full 30.05
_diffrn_reflns_theta_max 30.05
_diffrn_reflns_theta_min 2.60
_diffrn_standards_decay_% -2.73
_diffrn_standards_interval_count 150
_diffrn_standards_number 3
_exptl_absorpt_coefficient_mu 7.719
_exptl_absorpt_correction_T_max 0.215
_exptl_absorpt_correction_T_min 0.191
_exptl_absorpt_correction_type psi-scan
_exptl_absorpt_process_details '(North, Phillips & Mathews, 1968)'
_exptl_crystal_colour yellow
_exptl_crystal_density_diffrn 2.314
_exptl_crystal_density_method 'not measured'
_exptl_crystal_description block
_exptl_crystal_F_000 716
_exptl_crystal_size_max 0.20
_exptl_crystal_size_mid 0.20
_exptl_crystal_size_min 0.20
_refine_diff_density_max 1.257
_refine_diff_density_min -1.098
_refine_diff_density_rms 0.156
_refine_ls_extinction_coef 0.0038(3)
_refine_ls_extinction_expression Fc^*^=kFc[1+0.001xFc^2^\l^3^/sin(2\q)]^-1/4^
_refine_ls_extinction_method SHELXL
_refine_ls_goodness_of_fit_ref 0.950
_refine_ls_hydrogen_treatment mixed
_refine_ls_matrix_type full
_refine_ls_number_parameters 245
_refine_ls_number_reflns 6198
_refine_ls_number_restraints 0
_refine_ls_restrained_S_all 0.950
_refine_ls_R_factor_all 0.0473
_refine_ls_R_factor_gt 0.0296
_refine_ls_shift/su_max 0.001
_refine_ls_shift/su_mean 0.000
_refine_ls_structure_factor_coef Fsqd
_refine_ls_weighting_details 'calc w=1/[\s^2^(Fo^2^)+(0.0384P)^2^+4.5588P] where P=(Fo^2^+2Fc^2^)/3'
_refine_ls_weighting_scheme calc
_refine_ls_wR_factor_gt 0.0739
_refine_ls_wR_factor_ref 0.0806
_reflns_number_gt 5159
_reflns_number_total 6198
_reflns_threshold_expression >2sigma(I)
_cod_data_source_file ic048680ksi20041205_091750_1.cif
_cod_data_source_block '[1a](NO3)4*6H2O'
_cod_depositor_comments
;
The following automatic conversions were performed:

'_exptl_absorpt_correction_type' tag value 'psi-scans' was replaced
with 'psi-scan' value.

Automatic conversion script
Id: cif_fix_values 1646 2011-03-28 12:23:43Z adriana 

The following automatic conversions were performed:

data name '_atom_site_symetry_multiplicity' was replaced with
'_atom_site_symmetry_multiplicity' as specified in the replacement
file 'data/replacement-values/replacement_tags.lst'.

Automatic conversion script
Id: cif_correct_tags 9268 2022-04-12 08:56:07Z antanas 
;
_cod_original_sg_symbol_H-M 'P -1 '
_cod_database_code 4308735

loop_
_symmetry_equiv_pos_as_xyz
'x, y, z'
'-x, -y, -z'

loop_
_atom_site_label
_atom_site_type_symbol
_atom_site_fract_x
_atom_site_fract_y
_atom_site_fract_z
_atom_site_U_iso_or_equiv
_atom_site_adp_type
_atom_site_occupancy
_atom_site_symmetry_multiplicity
_atom_site_calc_flag
_atom_site_refinement_flags
_atom_site_disorder_assembly
_atom_site_disorder_group
Pt1 Pt -0.16564(2) 0.50651(2) 0.956531(13) 0.02536(7) Uani 1 1 d . . .
Rh1 Rh 0.12255(4) 0.64559(5) 0.75303(3) 0.02722(9) Uani 1 1 d . . .
S1 S -0.10753(14) 0.56490(15) 0.79500(8) 0.0274(2) Uani 1 1 d . . .
S2 S 0.26250(14) 0.50279(16) 0.88597(8) 0.0298(2) Uani 1 1 d . . .
S3 S 0.0175(2) 0.88324(18) 0.81198(10) 0.0404(3) Uani 1 1 d . . .
O1 O 0.5630(9) 0.3604(12) 0.6215(5) 0.113(3) Uani 1 1 d . . .
O2 O 0.6435(10) 0.2427(9) 0.5029(4) 0.089(2) Uani 1 1 d . . .
O3 O 0.7538(9) 0.4074(10) 0.5263(5) 0.096(2) Uani 1 1 d . . .
O4 O 0.5380(10) 0.0363(10) 0.1796(7) 0.116(3) Uani 1 1 d . . .
O5 O 0.6639(14) 0.0484(11) 0.0466(6) 0.130(4) Uani 1 1 d . . .
O6 O 0.7498(9) -0.1518(8) 0.1455(6) 0.097(2) Uani 1 1 d . . .
O7 O -0.3566(11) 0.2101(11) 0.8711(9) 0.148(4) Uani 1 1 d . . .
O8 O 0.2746(8) 0.2671(10) 0.4383(5) 0.091(2) Uani 1 1 d . . .
O9 O 0.5358(16) -0.0148(12) 0.3860(7) 0.152(4) Uani 1 1 d . . .
N1 N 0.2068(6) 0.4399(6) 0.6880(3) 0.0388(10) Uani 1 1 d . . .
H1A H 0.2735 0.4565 0.6375 0.047 Uiso 1 1 calc R . .
H1B H 0.2631 0.3582 0.7294 0.047 Uiso 1 1 calc R . .
N2 N 0.3324(6) 0.7128(7) 0.7099(3) 0.0412(11) Uani 1 1 d . . .
H2A H 0.3590 0.7016 0.6488 0.049 Uiso 1 1 calc R . .
H2B H 0.3107 0.8159 0.7135 0.049 Uiso 1 1 calc R . .
N3 N 0.0158(6) 0.7781(6) 0.6254(3) 0.0370(10) Uani 1 1 d . . .
H3A H 0.0874 0.7555 0.5763 0.044 Uiso 1 1 calc R . .
H3B H -0.0697 0.7479 0.6174 0.044 Uiso 1 1 calc R . .
N4 N -0.2551(6) 0.7466(6) 0.9483(4) 0.0407(11) Uani 1 1 d . . .
H4A H -0.3448 0.7824 0.9169 0.061 Uiso 1 1 calc R . .
H4B H -0.1825 0.7913 0.9181 0.061 Uiso 1 1 calc R . .
H4C H -0.2771 0.7706 1.0065 0.061 Uiso 1 1 calc R . .
N5 N -0.0906(7) 0.2652(6) 0.9621(3) 0.0412(11) Uani 1 1 d . . .
H5A H -0.0934 0.2180 1.0222 0.062 Uiso 1 1 calc R . .
H5B H 0.0096 0.2349 0.9369 0.062 Uiso 1 1 calc R . .
H5C H -0.1556 0.2384 0.9297 0.062 Uiso 1 1 calc R . .
N6 N 0.6490(8) 0.3426(9) 0.5509(4) 0.0566(15) Uani 1 1 d . . .
N7 N 0.6496(8) -0.0282(7) 0.1308(5) 0.0582(16) Uani 1 1 d . . .
C1 C -0.0514(7) 0.3881(7) 0.7381(4) 0.0378(12) Uani 1 1 d . . .
H1C H -0.0070 0.2947 0.7842 0.045 Uiso 1 1 calc R . .
H1D H -0.1467 0.3778 0.7149 0.045 Uiso 1 1 calc R . .
C2 C 0.0706(7) 0.3988(8) 0.6570(4) 0.0401(12) Uani 1 1 d . . .
H2C H 0.1113 0.2983 0.6342 0.048 Uiso 1 1 calc R . .
H2D H 0.0199 0.4791 0.6053 0.048 Uiso 1 1 calc R . .
C3 C 0.4194(7) 0.5987(9) 0.8706(4) 0.0438(14) Uani 1 1 d . . .
H3C H 0.3782 0.7007 0.8917 0.053 Uiso 1 1 calc R . .
H3D H 0.5098 0.5340 0.9079 0.053 Uiso 1 1 calc R . .
C4 C 0.4725(7) 0.6202(9) 0.7670(4) 0.0470(15) Uani 1 1 d . . .
H4D H 0.5533 0.6750 0.7566 0.056 Uiso 1 1 calc R . .
H4E H 0.5202 0.5175 0.7474 0.056 Uiso 1 1 calc R . .
C5 C -0.1172(11) 0.9858(8) 0.7179(5) 0.0585(19) Uani 1 1 d . . .
H5D H -0.2141 0.9535 0.7290 0.070 Uiso 1 1 calc R . .
H5E H -0.1480 1.0990 0.7175 0.070 Uiso 1 1 calc R . .
C6 C -0.0367(10) 0.9491(8) 0.6242(5) 0.0563(18) Uani 1 1 d . . .
H6A H -0.1113 1.0012 0.5746 0.068 Uiso 1 1 calc R . .
H6B H 0.0556 0.9886 0.6108 0.068 Uiso 1 1 calc R . .

loop_
_atom_site_aniso_label
_atom_site_aniso_U_11
_atom_site_aniso_U_22
_atom_site_aniso_U_33
_atom_site_aniso_U_23
_atom_site_aniso_U_13
_atom_site_aniso_U_12
Pt1 0.02068(9) 0.03191(10) 0.02319(9) -0.00520(6) -0.00101(6) -0.00723(6)
Rh1 0.02524(17) 0.0368(2) 0.02100(17) -0.00389(14) -0.00036(13) -0.01217(15)
S1 0.0228(5) 0.0369(6) 0.0233(5) -0.0066(4) -0.0003(4) -0.0097(4)
S2 0.0240(5) 0.0398(6) 0.0234(5) -0.0052(5) 0.0001(4) -0.0073(5)
S3 0.0535(8) 0.0377(7) 0.0323(6) -0.0055(5) -0.0024(6) -0.0172(6)
O1 0.083(5) 0.190(9) 0.088(5) -0.077(6) 0.047(4) -0.059(5)
O2 0.132(6) 0.089(5) 0.053(3) -0.022(3) 0.003(4) -0.040(5)
O3 0.092(5) 0.143(7) 0.071(4) -0.030(4) 0.024(4) -0.066(5)
O4 0.084(5) 0.113(6) 0.126(7) -0.028(5) 0.023(5) 0.002(5)
O5 0.218(12) 0.100(6) 0.072(5) -0.018(5) -0.011(6) -0.044(7)
O6 0.086(5) 0.064(4) 0.128(7) -0.023(4) -0.024(4) 0.007(3)
O7 0.089(6) 0.106(7) 0.268(14) -0.097(8) -0.023(7) -0.013(5)
O8 0.076(4) 0.138(7) 0.073(4) -0.012(4) -0.015(3) -0.052(4)
O9 0.222(13) 0.125(8) 0.117(8) -0.013(6) -0.023(8) -0.064(8)
N1 0.033(2) 0.050(3) 0.032(2) -0.015(2) 0.0054(18) -0.008(2)
N2 0.038(2) 0.061(3) 0.032(2) -0.002(2) 0.0023(19) -0.030(2)
N3 0.039(2) 0.048(3) 0.025(2) 0.0007(19) -0.0046(18) -0.017(2)
N4 0.042(3) 0.037(2) 0.036(2) -0.0052(19) 0.001(2) -0.003(2)
N5 0.055(3) 0.036(2) 0.031(2) -0.0059(19) -0.003(2) -0.011(2)
N6 0.051(3) 0.077(4) 0.038(3) -0.015(3) 0.002(2) -0.012(3)
N7 0.051(3) 0.044(3) 0.078(5) -0.019(3) -0.004(3) -0.007(3)
C1 0.039(3) 0.049(3) 0.032(3) -0.014(2) 0.002(2) -0.019(2)
C2 0.043(3) 0.049(3) 0.030(3) -0.018(2) 0.005(2) -0.013(3)
C3 0.035(3) 0.068(4) 0.033(3) -0.006(3) 0.000(2) -0.025(3)
C4 0.037(3) 0.077(5) 0.035(3) -0.011(3) 0.003(2) -0.028(3)
C5 0.082(5) 0.037(3) 0.044(4) -0.002(3) -0.009(3) -0.001(3)
C6 0.080(5) 0.048(4) 0.037(3) 0.008(3) -0.007(3) -0.021(4)

loop_
_atom_type_symbol
_atom_type_description
_atom_type_scat_dispersion_real
_atom_type_scat_dispersion_imag
_atom_type_scat_source
Rh Rh -1.1178 0.9187 'International Tables Vol C Tables 4.2.6.8 and 6.1.1.4'
Pt Pt -1.7033 8.3905 'International Tables Vol C Tables 4.2.6.8 and 6.1.1.4'
C C 0.0033 0.0016 'International Tables Vol C Tables 4.2.6.8 and 6.1.1.4'
H H 0.0000 0.0000 'International Tables Vol C Tables 4.2.6.8 and 6.1.1.4'
S S 0.1246 0.1234 'International Tables Vol C Tables 4.2.6.8 and 6.1.1.4'
N N 0.0061 0.0033 'International Tables Vol C Tables 4.2.6.8 and 6.1.1.4'
O O 0.0106 0.0060 'International Tables Vol C Tables 4.2.6.8 and 6.1.1.4'

loop_
_geom_angle_atom_site_label_1
_geom_angle_atom_site_label_2
_geom_angle_atom_site_label_3
_geom_angle
_geom_angle_site_symmetry_1
_geom_angle_site_symmetry_3
_geom_angle_publ_flag
N4 Pt1 N5 176.1(2) . . ?
N4 Pt1 S1 84.4(1) . . ?
N5 Pt1 S1 95.3(1) . . ?
N4 Pt1 S2 85.1(1) . 2_567 ?
N5 Pt1 S2 94.9(1) . 2_567 ?
S1 Pt1 S2 168.6(1) . 2_567 ?
N4 Pt1 Pt1 92.5(2) . 2_567 ?
N5 Pt1 Pt1 91.5(2) . 2_567 ?
S1 Pt1 Pt1 101.8(1) . 2_567 ?
S2 Pt1 Pt1 83.2(1) 2_567 2_567 ?
N2 Rh1 N1 93.4(2) . . ?
N2 Rh1 N3 90.1(2) . . ?
N1 Rh1 N3 89.7(2) . . ?
N2 Rh1 S2 84.7(1) . . ?
N1 Rh1 S2 89.2(1) . . ?
N3 Rh1 S2 174.6(1) . . ?
N2 Rh1 S3 87.2(2) . . ?
N1 Rh1 S3 174.8(1) . . ?
N3 Rh1 S3 85.1(1) . . ?
S2 Rh1 S3 96.0(1) . . ?
N2 Rh1 S1 177.4(2) . . ?
N1 Rh1 S1 84.2(1) . . ?
N3 Rh1 S1 88.8(1) . . ?
S2 Rh1 S1 96.4(1) . . ?
S3 Rh1 S1 95.1(1) . . ?
C1 S1 Pt1 111.9(2) . . ?
C1 S1 Rh1 99.9(2) . . ?
Pt1 S1 Rh1 115.4(1) . . ?
C3 S2 Pt1 107.3(2) . 2_567 ?
C3 S2 Rh1 97.6(2) . . ?
Pt1 S2 Rh1 127.1(1) 2_567 . ?
C5 S3 Rh1 96.4(2) . . ?
C2 N1 Rh1 111.4(3) . . ?
C4 N2 Rh1 113.9(4) . . ?
C6 N3 Rh1 113.3(4) . . ?
O1 N6 O3 123.6(8) . . ?
O1 N6 O2 119.6(8) . . ?
O3 N6 O2 116.5(7) . . ?
O6 N7 O4 131.4(9) . . ?
O6 N7 O5 113.3(8) . . ?
O4 N7 O5 115.3(8) . . ?
C2 C1 S1 110.8(4) . . ?
N1 C2 C1 110.2(4) . . ?
C4 C3 S2 108.1(4) . . ?
N2 C4 C3 109.9(5) . . ?
C6 C5 S3 110.3(6) . . ?
N3 C6 C5 110.0(5) . . ?

loop_
_geom_bond_atom_site_label_1
_geom_bond_atom_site_label_2
_geom_bond_distance
_geom_bond_site_symmetry_2
_geom_bond_publ_flag
Pt1 N4 2.043(5) . ?
Pt1 N5 2.055(5) . ?
Pt1 S1 2.320(1) . ?
Pt1 S2 2.325(1) 2_567 ?
Pt1 Pt1 3.251(1) 2_567 ?
Rh1 N2 2.108(4) . ?
Rh1 N1 2.124(5) . ?
Rh1 N3 2.127(4) . ?
Rh1 S2 2.328(1) . ?
Rh1 S3 2.333(2) . ?
Rh1 S1 2.335(1) . ?
S1 C1 1.837(6) . ?
S2 C3 1.818(6) . ?
S2 Pt1 2.325(1) 2_567 ?
S3 C5 1.810(7) . ?
O1 N6 1.199(8) . ?
O2 N6 1.252(9) . ?
O3 N6 1.225(9) . ?
O4 N7 1.195(9) . ?
O5 N7 1.291(10) . ?
O6 N7 1.180(8) . ?
N1 C2 1.493(8) . ?
N2 C4 1.483(8) . ?
N3 C6 1.463(8) . ?
C1 C2 1.502(8) . ?
C3 C4 1.507(8) . ?
C5 C6 1.495(10) . ?
